data_4066635
loop_
_publ_author_name
'Chen, Dafa'
'Zhang, Xi'
'Xu, Shansheng'
'Song, Haibin'
'Wang, Baiquan'

_publ_section_title
;
 Pyridyl-Substituted Indenyl Ruthenium Complexes: Synthesis, Structures,
 and Reactivities
;
_journal_issue 15
_journal_name_full Organometallics
_journal_page_first 3418
_journal_paper_doi 10.1021/om100556y
_journal_volume 29
_journal_year 2010
_chemical_formula_sum 'C24 H16 N2 O2 Ru'
_chemical_formula_weight 465.46
_chemical_name_systematic
; 
 ? 
;
_space_group_IT_number 14
_symmetry_cell_setting monoclinic
_symmetry_space_group_name_Hall '-P 2ybc'
_symmetry_space_group_name_H-M 'P 1 21/c 1'
_atom_sites_solution_hydrogens geom
_atom_sites_solution_primary direct
_atom_sites_solution_secondary difmap
_audit_creation_method SHELXL-97
_cell_angle_alpha 90.00
_cell_angle_beta 97.947(3)
_cell_angle_gamma 90.00
_cell_formula_units_Z 4
_cell_length_a 9.0164(17)
_cell_length_b 13.376(3)
_cell_length_c 16.487(3)
_cell_measurement_reflns_used 2962
_cell_measurement_temperature 294(2)
_cell_measurement_theta_max 23.64
_cell_measurement_theta_min 2.44
_cell_volume 1969.3(7)
_computing_cell_refinement 'Bruker SMART'
_computing_data_collection 'Bruker SMART'
_computing_data_reduction 'Bruker SAINT'
_computing_molecular_graphics 'Bruker SHELXTL'
_computing_publication_material 'Bruker SHELXTL'
_computing_structure_refinement 'SHELXL-97 (Sheldrick, 1997)'
_computing_structure_solution 'SHELXS-97 (Sheldrick, 1990)'
_diffrn_ambient_temperature 294(2)
_diffrn_measured_fraction_theta_full 1.000
_diffrn_measured_fraction_theta_max 1.000
_diffrn_measurement_device_type 'CCD area detector'
_diffrn_measurement_method 'phi and omega scans'
_diffrn_radiation_monochromator graphite
_diffrn_radiation_source 'fine-focus sealed tube'
_diffrn_radiation_type MoK\a
_diffrn_radiation_wavelength 0.71073
_diffrn_reflns_av_R_equivalents 0.0362
_diffrn_reflns_av_sigmaI/netI 0.0449
_diffrn_reflns_limit_h_max 10
_diffrn_reflns_limit_h_min -9
_diffrn_reflns_limit_k_max 15
_diffrn_reflns_limit_k_min -11
_diffrn_reflns_limit_l_max 17
_diffrn_reflns_limit_l_min -19
_diffrn_reflns_number 9853
_diffrn_reflns_theta_full 25.02
_diffrn_reflns_theta_max 25.02
_diffrn_reflns_theta_min 1.97
_exptl_absorpt_coefficient_mu 0.819
_exptl_absorpt_correction_T_max 1.000000
_exptl_absorpt_correction_T_min 0.671927
_exptl_absorpt_correction_type multi-scan
_exptl_absorpt_process_details SADABS
_exptl_crystal_density_diffrn 1.570
_exptl_crystal_density_meas ?
_exptl_crystal_density_method 'not measured'
_exptl_crystal_F_000 936
_exptl_crystal_size_max 0.24
_exptl_crystal_size_mid 0.16
_exptl_crystal_size_min 0.14
_refine_diff_density_max 0.606
_refine_diff_density_min -0.311
_refine_diff_density_rms 0.076
_refine_ls_extinction_method none
_refine_ls_goodness_of_fit_ref 1.020
_refine_ls_hydrogen_treatment constr
_refine_ls_matrix_type full
_refine_ls_number_parameters 262
_refine_ls_number_reflns 3477
_refine_ls_number_restraints 0
_refine_ls_restrained_S_all 1.020
_refine_ls_R_factor_all 0.0679
_refine_ls_R_factor_gt 0.0377
_refine_ls_shift/su_max 0.001
_refine_ls_shift/su_mean 0.000
_refine_ls_structure_factor_coef Fsqd
_refine_ls_weighting_details 'calc w=1/[\s^2^(Fo^2^)+(0.0516P)^2^+0.7406P] where P=(Fo^2^+2Fc^2^)/3'
_refine_ls_weighting_scheme calc
_refine_ls_wR_factor_gt 0.0864
_refine_ls_wR_factor_ref 0.1020
_reflns_number_gt 2413
_reflns_number_total 3477
_reflns_threshold_expression >2sigma(I)
_cod_data_source_file om100556y_si_001.cif
_cod_data_source_block 060516b
_cod_depositor_comments
;
The following automatic conversions were performed:

'_symmetry_cell_setting' value 'Monoclinic' changed to 'monoclinic'
according to /home/saulius/struct/CIF-dictionaries/cif_core.dic
dictionary named 'cif_core.dic' version 2.4.1 from
2010-06-29.

'_exptl_absorpt_correction_type' value 'MULTI-SCAN'
changed to 'multi-scan' according to
/home/saulius/struct/CIF-dictionaries/cif_core.dic dictionary named
'cif_core.dic' version 2.4.1 from
2010-06-29.

'_refine_ls_hydrogen_treatment' value 'CONSTR' changed
to 'constr' according to
/home/saulius/struct/CIF-dictionaries/cif_core.dic dictionary named
'cif_core.dic' version 2.4.1 from 2010-06-29.

Automatic conversion script
Id: cif_fix_values 1715 2011-07-08 13:25:40Z adriana 

The following automatic conversions were performed:

'_exptl_crystal_density_meas' value 'none' was changed to '?' - the
value is perceived as not measured.

Automatic conversion script
Id: cif_fix_values 3008 2015-01-20 13:52:24Z robertas 
;
_cod_original_sg_symbol_H-M P2(1)/c
_cod_database_code 4066635

loop_
_symmetry_equiv_pos_as_xyz
'x, y, z'
'-x, y+1/2, -z+1/2'
'-x, -y, -z'
'x, -y-1/2, z-1/2'

loop_
_atom_site_label
_atom_site_type_symbol
_atom_site_fract_x
_atom_site_fract_y
_atom_site_fract_z
_atom_site_U_iso_or_equiv
_atom_site_adp_type
_atom_site_occupancy
_atom_site_symmetry_multiplicity
_atom_site_calc_flag
_atom_site_refinement_flags
Ru1 Ru 0.69733(4) 0.27825(3) 0.01111(2) 0.04470(15) Uani 1 1 d .
O1 O 0.5816(4) 0.4501(3) 0.1008(3) 0.0975(14) Uani 1 1 d .
O2 O 0.4046(4) 0.2742(3) -0.1072(3) 0.0932(14) Uani 1 1 d .
N1 N 0.8398(4) 0.3613(2) -0.0610(2) 0.0453(9) Uani 1 1 d .
N2 N 0.7776(4) 0.1406(3) -0.0347(2) 0.0445(9) Uani 1 1 d .
C1 C 0.8007(6) 0.3969(3) -0.1378(3) 0.0553(12) Uani 1 1 d .
H1 H 0.7004 0.3943 -0.1604 0.066 Uiso 1 1 calc R
C2 C 0.9005(6) 0.4361(3) -0.1836(3) 0.0603(13) Uani 1 1 d .
H2 H 0.8692 0.4584 -0.2366 0.072 Uiso 1 1 calc R
C3 C 1.0468(6) 0.4424(3) -0.1507(3) 0.0591(13) Uani 1 1 d .
H3 H 1.1166 0.4700 -0.1808 0.071 Uiso 1 1 calc R
C4 C 1.0911(5) 0.4079(3) -0.0727(3) 0.0527(12) Uani 1 1 d .
H4 H 1.1913 0.4113 -0.0500 0.063 Uiso 1 1 calc R
C5 C 0.9853(5) 0.3676(3) -0.0275(3) 0.0427(10) Uani 1 1 d .
C6 C 1.0190(4) 0.3305(3) 0.0572(3) 0.0416(10) Uani 1 1 d .
C7 C 1.1613(5) 0.3400(3) 0.1033(3) 0.0529(12) Uani 1 1 d .
H7 H 1.2402 0.3655 0.0789 0.063 Uiso 1 1 calc R
C8 C 1.1854(5) 0.3118(3) 0.1844(3) 0.0579(13) Uani 1 1 d .
H8 H 1.2801 0.3175 0.2146 0.069 Uiso 1 1 calc R
C9 C 1.0681(5) 0.2754(3) 0.2199(3) 0.0554(12) Uani 1 1 d .
H9 H 1.0828 0.2585 0.2752 0.066 Uiso 1 1 calc R
C10 C 0.9265(5) 0.2630(3) 0.1745(3) 0.0482(11) Uani 1 1 d .
H10 H 0.8493 0.2367 0.1999 0.058 Uiso 1 1 calc R
C11 C 0.8986(4) 0.2892(3) 0.0922(3) 0.0405(10) Uani 1 1 d .
C12 C 0.8543(5) 0.1310(3) -0.0983(3) 0.0540(12) Uani 1 1 d .
H12 H 0.8775 0.1886 -0.1255 0.065 Uiso 1 1 calc R
C13 C 0.9006(6) 0.0404(4) -0.1256(3) 0.0670(14) Uani 1 1 d .
H13 H 0.9551 0.0367 -0.1695 0.080 Uiso 1 1 calc R
C14 C 0.8636(6) -0.0443(4) -0.0858(4) 0.0686(15) Uani 1 1 d .
H14 H 0.8927 -0.1067 -0.1028 0.082 Uiso 1 1 calc R
C15 C 0.7841(5) -0.0370(3) -0.0212(3) 0.0578(13) Uani 1 1 d .
H15 H 0.7591 -0.0946 0.0054 0.069 Uiso 1 1 calc R
C16 C 0.7406(5) 0.0557(3) 0.0049(3) 0.0467(11) Uani 1 1 d .
C17 C 0.6543(5) 0.0744(3) 0.0719(3) 0.0476(11) Uani 1 1 d .
C18 C 0.6106(6) -0.0039(4) 0.1212(3) 0.0664(14) Uani 1 1 d .
H18 H 0.6394 -0.0690 0.1114 0.080 Uiso 1 1 calc R
C19 C 0.5279(6) 0.0134(5) 0.1822(4) 0.0823(18) Uani 1 1 d .
H19 H 0.5004 -0.0385 0.2145 0.099 Uiso 1 1 calc R
C20 C 0.4861(5) 0.1094(5) 0.1947(3) 0.0669(14) Uani 1 1 d .
H20 H 0.4265 0.1219 0.2354 0.080 Uiso 1 1 calc R
C21 C 0.5287(5) 0.1895(4) 0.1494(3) 0.0583(13) Uani 1 1 d .
H21 H 0.5001 0.2540 0.1615 0.070 Uiso 1 1 calc R
C22 C 0.6141(4) 0.1744(3) 0.0857(3) 0.0465(11) Uani 1 1 d .
C23 C 0.6262(5) 0.3862(4) 0.0646(3) 0.0602(13) Uani 1 1 d .
C24 C 0.5154(6) 0.2740(3) -0.0659(3) 0.0578(12) Uani 1 1 d .

loop_
_atom_site_aniso_label
_atom_site_aniso_U_11
_atom_site_aniso_U_22
_atom_site_aniso_U_33
_atom_site_aniso_U_23
_atom_site_aniso_U_13
_atom_site_aniso_U_12
Ru1 0.0416(2) 0.0425(2) 0.0518(2) -0.00202(18) 0.01269(16) 0.00396(17)
O1 0.089(3) 0.065(2) 0.146(4) -0.038(3) 0.044(3) 0.009(2)
O2 0.060(3) 0.099(3) 0.112(4) 0.011(3) -0.019(2) 0.005(2)
N1 0.053(2) 0.040(2) 0.044(2) -0.0026(17) 0.0106(18) 0.0024(17)
N2 0.047(2) 0.043(2) 0.044(2) -0.0093(17) 0.0056(17) 0.0025(16)
C1 0.065(3) 0.048(3) 0.051(3) -0.001(2) 0.000(2) 0.004(2)
C2 0.086(4) 0.051(3) 0.047(3) 0.007(2) 0.020(3) 0.002(3)
C3 0.078(4) 0.049(3) 0.056(3) 0.000(2) 0.029(3) -0.009(3)
C4 0.060(3) 0.048(3) 0.053(3) -0.003(2) 0.019(2) -0.005(2)
C5 0.051(3) 0.033(2) 0.047(3) -0.0062(19) 0.017(2) 0.0024(19)
C6 0.044(2) 0.034(2) 0.049(3) -0.009(2) 0.012(2) 0.003(2)
C7 0.053(3) 0.048(3) 0.059(3) -0.005(2) 0.012(2) 0.004(2)
C8 0.050(3) 0.062(3) 0.058(3) -0.009(2) -0.002(2) 0.008(2)
C9 0.068(3) 0.053(3) 0.046(3) -0.004(2) 0.010(2) 0.002(3)
C10 0.052(3) 0.048(3) 0.048(3) -0.001(2) 0.017(2) 0.002(2)
C11 0.045(2) 0.037(2) 0.042(3) -0.0048(19) 0.0118(19) 0.0038(19)
C12 0.061(3) 0.053(3) 0.050(3) -0.010(2) 0.018(2) 0.003(2)
C13 0.069(3) 0.072(4) 0.064(4) -0.027(3) 0.021(3) 0.006(3)
C14 0.068(3) 0.055(3) 0.081(4) -0.031(3) 0.003(3) 0.009(3)
C15 0.058(3) 0.043(3) 0.070(4) -0.006(2) -0.001(3) 0.004(2)
C16 0.045(3) 0.044(3) 0.049(3) -0.005(2) -0.003(2) -0.002(2)
C17 0.039(2) 0.053(3) 0.049(3) -0.004(2) 0.000(2) -0.010(2)
C18 0.063(3) 0.071(3) 0.062(4) 0.006(3) -0.001(3) -0.017(3)
C19 0.068(4) 0.111(5) 0.065(4) 0.022(4) 0.000(3) -0.031(4)
C20 0.051(3) 0.092(4) 0.057(3) 0.001(3) 0.007(2) -0.016(3)
C21 0.047(3) 0.071(3) 0.060(3) -0.009(3) 0.018(2) -0.008(2)
C22 0.035(2) 0.055(3) 0.049(3) -0.008(2) 0.007(2) -0.008(2)
C23 0.051(3) 0.049(3) 0.083(4) -0.004(3) 0.019(3) 0.000(2)
C24 0.047(3) 0.053(3) 0.074(4) 0.004(3) 0.010(3) 0.004(2)

loop_
_atom_type_symbol
_atom_type_description
_atom_type_scat_dispersion_real
_atom_type_scat_dispersion_imag
_atom_type_scat_source
C C 0.0033 0.0016 'International Tables Vol C Tables 4.2.6.8 and 6.1.1.4'
H H 0.0000 0.0000 'International Tables Vol C Tables 4.2.6.8 and 6.1.1.4'
N N 0.0061 0.0033 'International Tables Vol C Tables 4.2.6.8 and 6.1.1.4'
O O 0.0106 0.0060 'International Tables Vol C Tables 4.2.6.8 and 6.1.1.4'
Ru Ru -1.2594 0.8363 'International Tables Vol C Tables 4.2.6.8 and 6.1.1.4'

loop_
_geom_angle_atom_site_label_1
_geom_angle_atom_site_label_2
_geom_angle_atom_site_label_3
_geom_angle
C23 Ru1 C24 91.0(2)
C23 Ru1 C22 93.6(2)
C24 Ru1 C22 91.47(19)
C23 Ru1 C11 88.20(18)
C24 Ru1 C11 177.25(18)
C22 Ru1 C11 91.20(16)
C23 Ru1 N2 171.54(19)
C24 Ru1 N2 92.31(16)
C22 Ru1 N2 78.52(16)
C11 Ru1 N2 88.85(13)
C23 Ru1 N1 97.58(17)
C24 Ru1 N1 99.71(18)
C22 Ru1 N1 163.99(15)
C11 Ru1 N1 77.81(14)
N2 Ru1 N1 89.54(12)
C1 N1 C5 118.2(4)
C1 N1 Ru1 126.5(3)
C5 N1 Ru1 115.0(3)
C12 N2 C16 118.6(4)
C12 N2 Ru1 126.3(3)
C16 N2 Ru1 115.1(3)
N1 C1 C2 123.3(5)
N1 C1 H1 118.3
C2 C1 H1 118.3
C3 C2 C1 119.0(5)
C3 C2 H2 120.5
C1 C2 H2 120.5
C2 C3 C4 119.6(5)
C2 C3 H3 120.2
C4 C3 H3 120.2
C3 C4 C5 119.9(5)
C3 C4 H4 120.0
C5 C4 H4 120.0
N1 C5 C4 120.0(4)
N1 C5 C6 115.3(4)
C4 C5 C6 124.7(4)
C7 C6 C11 120.7(4)
C7 C6 C5 122.4(4)
C11 C6 C5 116.7(4)
C8 C7 C6 120.7(4)
C8 C7 H7 119.6
C6 C7 H7 119.6
C9 C8 C7 119.1(4)
C9 C8 H8 120.5
C7 C8 H8 120.5
C8 C9 C10 121.1(4)
C8 C9 H9 119.5
C10 C9 H9 119.5
C11 C10 C9 121.4(4)
C11 C10 H10 119.3
C9 C10 H10 119.3
C10 C11 C6 116.9(4)
C10 C11 Ru1 128.8(3)
C6 C11 Ru1 114.3(3)
N2 C12 C13 123.5(5)
N2 C12 H12 118.2
C13 C12 H12 118.2
C14 C13 C12 117.7(5)
C14 C13 H13 121.2
C12 C13 H13 121.2
C15 C14 C13 120.1(5)
C15 C14 H14 119.9
C13 C14 H14 119.9
C14 C15 C16 120.5(5)
C14 C15 H15 119.8
C16 C15 H15 119.8
N2 C16 C15 119.5(4)
N2 C16 C17 114.1(4)
C15 C16 C17 126.3(4)
C22 C17 C18 120.7(4)
C22 C17 C16 117.4(4)
C18 C17 C16 121.9(4)
C19 C18 C17 121.7(6)
C19 C18 H18 119.1
C17 C18 H18 119.1
C18 C19 C20 117.9(6)
C18 C19 H19 121.1
C20 C19 H19 121.1
C19 C20 C21 122.8(5)
C19 C20 H20 118.6
C21 C20 H20 118.6
C20 C21 C22 120.9(5)
C20 C21 H21 119.5
C22 C21 H21 119.5
C21 C22 C17 115.9(4)
C21 C22 Ru1 129.2(4)
C17 C22 Ru1 114.8(3)
O1 C23 Ru1 176.7(5)
O2 C24 Ru1 175.7(5)

loop_
_geom_bond_atom_site_label_1
_geom_bond_atom_site_label_2
_geom_bond_distance
Ru1 C23 1.852(5)
Ru1 C24 1.931(5)
Ru1 C22 2.064(4)
Ru1 C11 2.105(4)
Ru1 N2 2.154(3)
Ru1 N1 2.172(4)
O1 C23 1.147(5)
O2 C24 1.129(6)
N1 C1 1.353(5)
N1 C5 1.354(5)
N2 C12 1.339(5)
N2 C16 1.374(6)
C1 C2 1.358(6)
C1 H1 0.9300
C2 C3 1.358(6)
C2 H2 0.9300
C3 C4 1.372(6)
C3 H3 0.9300
C4 C5 1.398(6)
C4 H4 0.9300
C5 C6 1.473(6)
C6 C7 1.404(6)
C6 C11 1.411(6)
C7 C8 1.377(6)
C7 H7 0.9300
C8 C9 1.367(7)
C8 H8 0.9300
C9 C10 1.398(6)
C9 H9 0.9300
C10 C11 1.390(6)
C10 H10 0.9300
C12 C13 1.378(6)
C12 H12 0.9300
C13 C14 1.373(7)
C13 H13 0.9300
C14 C15 1.367(7)
C14 H14 0.9300
C15 C16 1.387(6)
C15 H15 0.9300
C16 C17 1.459(6)
C17 C22 1.412(6)
C17 C18 1.415(7)
C18 C19 1.352(7)
C18 H18 0.9300
C19 C20 1.361(8)
C19 H19 0.9300
C20 C21 1.391(7)
C20 H20 0.9300
C21 C22 1.401(6)
C21 H21 0.9300

loop_
_geom_torsion_atom_site_label_1
_geom_torsion_atom_site_label_2
_geom_torsion_atom_site_label_3
_geom_torsion_atom_site_label_4
_geom_torsion
C23 Ru1 N1 C1 -92.2(4)
C24 Ru1 N1 C1 0.1(4)
C22 Ru1 N1 C1 133.8(5)
C11 Ru1 N1 C1 -178.7(4)
N2 Ru1 N1 C1 92.4(3)
C23 Ru1 N1 C5 95.1(3)
C24 Ru1 N1 C5 -172.5(3)
C22 Ru1 N1 C5 -38.8(7)
C11 Ru1 N1 C5 8.7(3)
N2 Ru1 N1 C5 -80.3(3)
C23 Ru1 N2 C12 -161.2(11)
C24 Ru1 N2 C12 85.9(4)
C22 Ru1 N2 C12 176.9(4)
C11 Ru1 N2 C12 -91.6(4)
N1 Ru1 N2 C12 -13.8(4)
C23 Ru1 N2 C16 20.9(12)
C24 Ru1 N2 C16 -91.9(3)
C22 Ru1 N2 C16 -0.9(3)
C11 Ru1 N2 C16 90.5(3)
N1 Ru1 N2 C16 168.4(3)
C5 N1 C1 C2 1.8(6)
Ru1 N1 C1 C2 -170.7(3)
N1 C1 C2 C3 -1.5(7)
C1 C2 C3 C4 0.9(7)
C2 C3 C4 C5 -0.7(7)
C1 N1 C5 C4 -1.5(6)
Ru1 N1 C5 C4 171.8(3)
C1 N1 C5 C6 178.1(3)
Ru1 N1 C5 C6 -8.6(4)
C3 C4 C5 N1 1.0(6)
C3 C4 C5 C6 -178.6(4)
N1 C5 C6 C7 -174.1(4)
C4 C5 C6 C7 5.5(6)
N1 C5 C6 C11 2.5(5)
C4 C5 C6 C11 -177.9(4)
C11 C6 C7 C8 -1.9(6)
C5 C6 C7 C8 174.6(4)
C6 C7 C8 C9 -0.7(7)
C7 C8 C9 C10 2.3(7)
C8 C9 C10 C11 -1.4(7)
C9 C10 C11 C6 -1.2(6)
C9 C10 C11 Ru1 -179.9(3)
C7 C6 C11 C10 2.8(6)
C5 C6 C11 C10 -173.9(3)
C7 C6 C11 Ru1 -178.3(3)
C5 C6 C11 Ru1 5.0(4)
C23 Ru1 C11 C10 73.5(4)
C24 Ru1 C11 C10 146(4)
C22 Ru1 C11 C10 -20.0(4)
N2 Ru1 C11 C10 -98.5(4)
N1 Ru1 C11 C10 171.7(4)
C23 Ru1 C11 C6 -105.2(3)
C24 Ru1 C11 C6 -32(4)
C22 Ru1 C11 C6 161.2(3)
N2 Ru1 C11 C6 82.7(3)
N1 Ru1 C11 C6 -7.1(3)
C16 N2 C12 C13 -1.1(7)
Ru1 N2 C12 C13 -178.9(3)
N2 C12 C13 C14 1.0(7)
C12 C13 C14 C15 -0.3(8)
C13 C14 C15 C16 -0.2(7)
C12 N2 C16 C15 0.5(6)
Ru1 N2 C16 C15 178.5(3)
C12 N2 C16 C17 -178.6(4)
Ru1 N2 C16 C17 -0.6(4)
C14 C15 C16 N2 0.1(6)
C14 C15 C16 C17 179.2(4)
N2 C16 C17 C22 2.7(5)
C15 C16 C17 C22 -176.4(4)
N2 C16 C17 C18 -177.9(4)
C15 C16 C17 C18 3.0(7)
C22 C17 C18 C19 0.8(7)
C16 C17 C18 C19 -178.6(4)
C17 C18 C19 C20 0.5(8)
C18 C19 C20 C21 -2.0(8)
C19 C20 C21 C22 2.2(7)
C20 C21 C22 C17 -0.7(6)
C20 C21 C22 Ru1 -178.1(3)
C18 C17 C22 C21 -0.7(6)
C16 C17 C22 C21 178.7(4)
C18 C17 C22 Ru1 177.1(3)
C16 C17 C22 Ru1 -3.5(5)
C23 Ru1 C22 C21 2.9(4)
C24 Ru1 C22 C21 -88.2(4)
C11 Ru1 C22 C21 91.2(4)
N2 Ru1 C22 C21 179.7(4)
N1 Ru1 C22 C21 137.3(5)
C23 Ru1 C22 C17 -174.5(3)
C24 Ru1 C22 C17 94.4(3)
C11 Ru1 C22 C17 -86.3(3)
N2 Ru1 C22 C17 2.3(3)
N1 Ru1 C22 C17 -40.1(7)
C24 Ru1 C23 O1 110(8)
C22 Ru1 C23 O1 19(8)
C11 Ru1 C23 O1 -72(8)
N2 Ru1 C23 O1 -3(9)
N1 Ru1 C23 O1 -150(8)
C23 Ru1 C24 O2 -26(6)
C22 Ru1 C24 O2 68(6)
C11 Ru1 C24 O2 -99(7)
N2 Ru1 C24 O2 146(6)
N1 Ru1 C24 O2 -124(6)
